data_7207406
loop_
_publ_author_name
'Li, Guo-Bi'
'He, Jian-Rong'
'Liu, Jun-Min'
'Su, Cheng-Yong'

_publ_section_title
;
 Anion effect on the structural diversity of three 1D coordination
 polymers based on a pyridyl diimide ligand
;
_journal_issue 6
_journal_name_full CrystEngComm
_journal_page_first 2152
_journal_paper_doi 10.1039/c2ce06147c
_journal_volume 14
_journal_year 2012
_chemical_formula_sum 'C26 H16 Cl2 N4 O6 Zn'
_chemical_formula_weight 616.72
_chemical_name_systematic
;
?
;
_space_group_IT_number 15
_symmetry_cell_setting monoclinic
_symmetry_space_group_name_Hall '-C 2yc'
_symmetry_space_group_name_H-M 'C 1 2/c 1'
_atom_sites_solution_hydrogens geom
_atom_sites_solution_primary direct
_atom_sites_solution_secondary difmap
_audit_creation_method SHELXL-97
_cell_angle_alpha 90.00
_cell_angle_beta 107.950(5)
_cell_angle_gamma 90.00
_cell_formula_units_Z 4
_cell_length_a 13.440(5)
_cell_length_b 18.453(5)
_cell_length_c 11.221(5)
_cell_measurement_reflns_used 2755
_cell_measurement_temperature 150(2)
_cell_measurement_theta_max 29.7082
_cell_measurement_theta_min 2.9095
_cell_volume 2647.4(17)
_computing_cell_refinement 'Bruker FRAMBO'
_computing_data_collection 'Bruker FRAMBO'
_computing_data_reduction 'Bruker SHELXTL'
_computing_molecular_graphics 'Bruker SHELXTL'
_computing_publication_material 'Bruker SHELXTL'
_computing_structure_refinement 'SHELXL-97 (Sheldrick, 1997)'
_computing_structure_solution 'SHELXS-97 (Sheldrick, 1990)'
_diffrn_ambient_temperature 150(2)
_diffrn_detector_area_resol_mean 16.0855
_diffrn_measured_fraction_theta_full 0.997
_diffrn_measured_fraction_theta_max 0.997
_diffrn_measurement_device_type 'Gemini S Ultra'
_diffrn_measurement_method '\w and \p scan'
_diffrn_radiation_monochromator graphite
_diffrn_radiation_source 'fine-focus sealed tube'
_diffrn_radiation_type MoK\a
_diffrn_radiation_wavelength 0.71073
_diffrn_reflns_av_R_equivalents 0.0669
_diffrn_reflns_av_sigmaI/netI 0.0665
_diffrn_reflns_limit_h_max 16
_diffrn_reflns_limit_h_min -13
_diffrn_reflns_limit_k_max 22
_diffrn_reflns_limit_k_min -22
_diffrn_reflns_limit_l_max 12
_diffrn_reflns_limit_l_min -13
_diffrn_reflns_number 11032
_diffrn_reflns_theta_full 26.00
_diffrn_reflns_theta_max 26.00
_diffrn_reflns_theta_min 2.92
_diffrn_standards_decay_% none
_exptl_absorpt_coefficient_mu 1.178
_exptl_absorpt_correction_T_max 1.00000
_exptl_absorpt_correction_T_min 0.73375
_exptl_absorpt_correction_type multi-scan
_exptl_crystal_colour red
_exptl_crystal_density_diffrn 1.547
_exptl_crystal_density_method 'not measured'
_exptl_crystal_description block
_exptl_crystal_F_000 1248
_exptl_crystal_size_max 0.2
_exptl_crystal_size_mid 0.2
_exptl_crystal_size_min 0.2
_refine_diff_density_max 0.490
_refine_diff_density_min -0.298
_refine_diff_density_rms 0.062
_refine_ls_extinction_method none
_refine_ls_goodness_of_fit_ref 1.005
_refine_ls_hydrogen_treatment geom
_refine_ls_matrix_type full
_refine_ls_number_parameters 177
_refine_ls_number_reflns 2588
_refine_ls_number_restraints 0
_refine_ls_restrained_S_all 1.005
_refine_ls_R_factor_all 0.0963
_refine_ls_R_factor_gt 0.0563
_refine_ls_shift/su_max 0.000
_refine_ls_shift/su_mean 0.000
_refine_ls_structure_factor_coef Fsqd
_refine_ls_weighting_details 'calc w=1/[\s^2^(Fo^2^)+(0.0730P)^2^+0.0000P] where P=(Fo^2^+2Fc^2^)/3'
_refine_ls_weighting_scheme calc
_refine_ls_wR_factor_gt 0.1282
_refine_ls_wR_factor_ref 0.1430
_reflns_number_gt 1678
_reflns_number_total 2588
_reflns_threshold_expression >2sigma(I)
_cod_data_source_file c2ce06147c.txt
_cod_data_source_block 1
_cod_original_sg_symbol_H-M C2/c
_cod_database_code 7207406

loop_
_symmetry_equiv_pos_as_xyz
'x, y, z'
'-x, y, -z+1/2'
'x+1/2, y+1/2, z'
'-x+1/2, y+1/2, -z+1/2'
'-x, -y, -z'
'x, -y, z-1/2'
'-x+1/2, -y+1/2, -z'
'x+1/2, -y+1/2, z-1/2'

loop_
_atom_site_label
_atom_site_type_symbol
_atom_site_fract_x
_atom_site_fract_y
_atom_site_fract_z
_atom_site_U_iso_or_equiv
_atom_site_adp_type
_atom_site_occupancy
_atom_site_symmetry_multiplicity
_atom_site_calc_flag
_atom_site_refinement_flags
Zn1 Zn 0.5000 0.71791(3) 0.2500 0.0521(3) Uani 1 2 d S
Cl1 Cl 0.47631(11) 0.77599(7) 0.07154(11) 0.0821(4) Uani 1 1 d .
O1 O 0.2663(3) 0.37508(16) 0.3167(3) 0.0693(10) Uani 1 1 d .
O2 O 0.0853(3) 0.44582(15) -0.0767(3) 0.0626(8) Uani 1 1 d .
N1 N 0.3796(3) 0.64442(17) 0.2219(3) 0.0499(9) Uani 1 1 d .
N2 N 0.1760(3) 0.41060(16) 0.1199(3) 0.0445(8) Uani 1 1 d .
C1 C 0.3044(4) 0.6347(2) 0.1127(4) 0.0560(12) Uani 1 1 d .
H1A H 0.3037 0.6649 0.0461 0.067 Uiso 1 1 calc R
C2 C 0.2279(4) 0.5825(2) 0.0935(4) 0.0581(12) Uani 1 1 d .
H2A H 0.1769 0.5788 0.0159 0.070 Uiso 1 1 calc R
C3 C 0.2262(3) 0.5356(2) 0.1884(4) 0.0469(10) Uani 1 1 d .
C4 C 0.3044(4) 0.5454(2) 0.3026(4) 0.0551(11) Uani 1 1 d .
H4A H 0.3073 0.5152 0.3701 0.066 Uiso 1 1 calc R
C5 C 0.3768(4) 0.5994(2) 0.3152(4) 0.0607(12) Uani 1 1 d .
H5A H 0.4271 0.6053 0.3929 0.073 Uiso 1 1 calc R
C6 C 0.1451(3) 0.4770(2) 0.1719(4) 0.0530(11) Uani 1 1 d .
H6A H 0.1356 0.4661 0.2522 0.064 Uiso 1 1 calc R
H6B H 0.0788 0.4941 0.1161 0.064 Uiso 1 1 calc R
C7 C 0.2388(3) 0.3613(2) 0.2058(3) 0.0486(10) Uani 1 1 d .
C8 C 0.2700(3) 0.29459(19) 0.1539(3) 0.0422(9) Uani 1 1 d .
C9 C 0.2345(3) 0.28170(18) 0.0236(3) 0.0402(9) Uani 1 1 d .
C10 C 0.1693(3) 0.33204(19) -0.0588(3) 0.0387(9) Uani 1 1 d .
C11 C 0.1382(3) 0.4000(2) -0.0097(3) 0.0458(10) Uani 1 1 d .
C12 C 0.3338(3) 0.2449(2) 0.2336(3) 0.0484(10) Uani 1 1 d .
H17A H 0.3562 0.2533 0.3196 0.058 Uiso 1 1 calc R
C13 C 0.1354(3) 0.3180(2) -0.1855(3) 0.0467(10) Uani 1 1 d .
H13A H 0.0914 0.3508 -0.2396 0.056 Uiso 1 1 calc R
O1W O 0.0322(7) 0.0678(4) 0.8452(9) 0.256(4) Uani 1 1 d .

loop_
_atom_site_aniso_label
_atom_site_aniso_U_11
_atom_site_aniso_U_22
_atom_site_aniso_U_33
_atom_site_aniso_U_23
_atom_site_aniso_U_13
_atom_site_aniso_U_12
Zn1 0.0583(5) 0.0505(4) 0.0426(4) 0.000 0.0085(3) 0.000
Cl1 0.0790(9) 0.0960(9) 0.0581(7) 0.0262(6) 0.0017(7) -0.0202(7)
O1 0.101(3) 0.0638(19) 0.0388(16) -0.0045(13) 0.0156(17) 0.0119(18)
O2 0.072(2) 0.0580(18) 0.0527(17) 0.0076(14) 0.0112(16) 0.0175(16)
N1 0.059(2) 0.0493(19) 0.0355(18) 0.0014(14) 0.0062(16) -0.0002(16)
N2 0.050(2) 0.0396(17) 0.0419(18) -0.0010(14) 0.0106(15) 0.0007(15)
C1 0.072(3) 0.052(3) 0.040(2) 0.0059(18) 0.011(2) -0.003(2)
C2 0.073(3) 0.054(3) 0.038(2) -0.0044(18) 0.003(2) -0.001(2)
C3 0.053(3) 0.043(2) 0.045(2) -0.0059(18) 0.016(2) 0.0085(19)
C4 0.056(3) 0.061(3) 0.046(2) 0.0095(19) 0.010(2) 0.003(2)
C5 0.058(3) 0.069(3) 0.045(2) 0.000(2) 0.001(2) -0.006(2)
C6 0.053(3) 0.058(3) 0.049(2) -0.0077(19) 0.016(2) 0.006(2)
C7 0.059(3) 0.049(2) 0.037(2) -0.0009(17) 0.014(2) -0.002(2)
C8 0.044(2) 0.046(2) 0.035(2) 0.0005(16) 0.0106(18) -0.0019(17)
C9 0.041(2) 0.044(2) 0.0355(19) 0.0024(16) 0.0106(17) -0.0041(18)
C10 0.039(2) 0.041(2) 0.0334(19) 0.0027(15) 0.0068(17) -0.0015(16)
C11 0.047(2) 0.047(2) 0.043(2) 0.0063(18) 0.013(2) 0.0004(19)
C12 0.055(3) 0.052(2) 0.0319(19) 0.0018(17) 0.0040(19) -0.004(2)
C13 0.048(3) 0.048(2) 0.036(2) 0.0062(17) 0.0007(19) -0.0021(19)
O1W 0.197(9) 0.234(7) 0.364(12) -0.066(7) 0.126(9) -0.074(6)

loop_
_atom_type_symbol
_atom_type_description
_atom_type_scat_dispersion_real
_atom_type_scat_dispersion_imag
_atom_type_scat_source
C C 0.0033 0.0016 'International Tables Vol C Tables 4.2.6.8 and 6.1.1.4'
H H 0.0000 0.0000 'International Tables Vol C Tables 4.2.6.8 and 6.1.1.4'
Cl Cl 0.1484 0.1585 'International Tables Vol C Tables 4.2.6.8 and 6.1.1.4'
N N 0.0061 0.0033 'International Tables Vol C Tables 4.2.6.8 and 6.1.1.4'
O O 0.0106 0.0060 'International Tables Vol C Tables 4.2.6.8 and 6.1.1.4'
Zn Zn 0.2839 1.4301 'International Tables Vol C Tables 4.2.6.8 and 6.1.1.4'

loop_
_geom_angle_atom_site_label_1
_geom_angle_atom_site_label_2
_geom_angle_atom_site_label_3
_geom_angle
_geom_angle_site_symmetry_1
_geom_angle_site_symmetry_3
N1 Zn1 N1 97.66(19) . 2_655
N1 Zn1 Cl1 110.23(10) . 2_655
N1 Zn1 Cl1 107.09(9) 2_655 2_655
N1 Zn1 Cl1 107.09(9) . .
N1 Zn1 Cl1 110.23(10) 2_655 .
Cl1 Zn1 Cl1 121.87(8) 2_655 .
C1 N1 C5 115.8(4) . .
C1 N1 Zn1 124.4(3) . .
C5 N1 Zn1 119.7(3) . .
C11 N2 C7 124.9(3) . .
C11 N2 C6 118.2(3) . .
C7 N2 C6 116.8(3) . .
N1 C1 C2 123.6(4) . .
N1 C1 H1A 118.2 . .
C2 C1 H1A 118.2 . .
C3 C2 C1 120.5(4) . .
C3 C2 H2A 119.7 . .
C1 C2 H2A 119.7 . .
C2 C3 C4 116.2(4) . .
C2 C3 C6 122.6(4) . .
C4 C3 C6 121.1(4) . .
C5 C4 C3 119.9(4) . .
C5 C4 H4A 120.1 . .
C3 C4 H4A 120.1 . .
N1 C5 C4 123.9(4) . .
N1 C5 H5A 118.0 . .
C4 C5 H5A 118.0 . .
N2 C6 C3 111.4(3) . .
N2 C6 H6A 109.4 . .
C3 C6 H6A 109.4 . .
N2 C6 H6B 109.4 . .
C3 C6 H6B 109.4 . .
H6A C6 H6B 108.0 . .
O1 C7 N2 119.9(4) . .
O1 C7 C8 123.1(4) . .
N2 C7 C8 117.0(3) . .
C12 C8 C9 120.3(3) . .
C12 C8 C7 119.6(3) . .
C9 C8 C7 120.1(3) . .
C9 C9 C10 120.1(4) 7 .
C9 C9 C8 119.1(4) 7 .
C10 C9 C8 120.8(3) . .
C13 C10 C9 119.6(3) . .
C13 C10 C11 120.2(3) . .
C9 C10 C11 120.3(3) . .
O2 C11 N2 120.4(4) . .
O2 C11 C10 122.7(3) . .
N2 C11 C10 116.8(3) . .
C8 C12 C13 120.0(3) . 7
C8 C12 H17A 120.0 . .
C13 C12 H17A 120.0 7 .
C10 C13 C12 120.9(3) . 7
C10 C13 H13A 119.6 . .
C12 C13 H13A 119.6 7 .

loop_
_geom_bond_atom_site_label_1
_geom_bond_atom_site_label_2
_geom_bond_distance
_geom_bond_site_symmetry_2
Zn1 N1 2.060(4) .
Zn1 N1 2.060(4) 2_655
Zn1 Cl1 2.2061(14) 2_655
Zn1 Cl1 2.2061(14) .
O1 C7 1.211(4) .
O2 C11 1.206(4) .
N1 C1 1.339(5) .
N1 C5 1.347(5) .
N2 C11 1.398(5) .
N2 C7 1.403(5) .
N2 C6 1.471(5) .
C1 C2 1.377(6) .
C1 H1A 0.9300 .
C2 C3 1.377(6) .
C2 H2A 0.9300 .
C3 C4 1.396(5) .
C3 C6 1.506(6) .
C4 C5 1.370(6) .
C4 H4A 0.9300 .
C5 H5A 0.9300 .
C6 H6A 0.9700 .
C6 H6B 0.9700 .
C7 C8 1.477(5) .
C8 C12 1.380(5) .
C8 C9 1.412(5) .
C9 C9 1.399(7) 7
C9 C10 1.409(5) .
C10 C13 1.377(5) .
C10 C11 1.481(5) .
C12 C13 1.395(5) 7
C12 H17A 0.9300 .
C13 C12 1.395(5) 7
C13 H13A 0.9300 .

loop_
_geom_torsion_atom_site_label_1
_geom_torsion_atom_site_label_2
_geom_torsion_atom_site_label_3
_geom_torsion_atom_site_label_4
_geom_torsion
_geom_torsion_site_symmetry_1
_geom_torsion_site_symmetry_4
N1 Zn1 N1 C1 -112.5(4) 2_655 .
Cl1 Zn1 N1 C1 136.1(3) 2_655 .
Cl1 Zn1 N1 C1 1.5(4) . .
N1 Zn1 N1 C5 63.6(3) 2_655 .
Cl1 Zn1 N1 C5 -47.9(3) 2_655 .
Cl1 Zn1 N1 C5 177.5(3) . .
C5 N1 C1 C2 -0.1(6) . .
Zn1 N1 C1 C2 176.1(3) . .
N1 C1 C2 C3 -1.1(7) . .
C1 C2 C3 C4 1.0(6) . .
C1 C2 C3 C6 -179.2(4) . .
C2 C3 C4 C5 0.1(6) . .
C6 C3 C4 C5 -179.6(4) . .
C1 N1 C5 C4 1.3(6) . .
Zn1 N1 C5 C4 -175.1(4) . .
C3 C4 C5 N1 -1.3(7) . .
C11 N2 C6 C3 -95.2(4) . .
C7 N2 C6 C3 87.1(4) . .
C2 C3 C6 N2 86.0(5) . .
C4 C3 C6 N2 -94.2(4) . .
C11 N2 C7 O1 -178.9(4) . .
C6 N2 C7 O1 -1.3(6) . .
C11 N2 C7 C8 2.5(6) . .
C6 N2 C7 C8 -180.0(4) . .
O1 C7 C8 C12 -0.1(7) . .
N2 C7 C8 C12 178.5(4) . .
O1 C7 C8 C9 179.6(4) . .
N2 C7 C8 C9 -1.8(6) . .
C12 C8 C9 C9 -0.6(7) . 7
C7 C8 C9 C9 179.7(4) . 7
C12 C8 C9 C10 180.0(4) . .
C7 C8 C9 C10 0.2(6) . .
C9 C9 C10 C13 0.8(7) 7 .
C8 C9 C10 C13 -179.8(4) . .
C9 C9 C10 C11 -178.6(4) 7 .
C8 C9 C10 C11 0.8(6) . .
C7 N2 C11 O2 -179.3(4) . .
C6 N2 C11 O2 3.2(6) . .
C7 N2 C11 C10 -1.5(6) . .
C6 N2 C11 C10 -179.0(3) . .
C13 C10 C11 O2 -1.9(6) . .
C9 C10 C11 O2 177.5(4) . .
C13 C10 C11 N2 -179.7(3) . .
C9 C10 C11 N2 -0.3(6) . .
C9 C8 C12 C13 0.9(6) . 7
C7 C8 C12 C13 -179.4(4) . 7
C9 C10 C13 C12 -1.1(6) . 7
C11 C10 C13 C12 178.3(4) . 7
